data_2205662
loop_
_publ_author_name
'Christopher C. Harding'
'David J. Watkin'
'Nicola K. Sawyer'
'Sarah F. Jenkinson'
'George W. J. Fleet'

_publ_section_title
;
 2-<i>C</i>-Methyl-<small>D</small>-allono-1,4-lactone
;
_journal_issue 5
_journal_name_full 'Acta Crystallographica Section E'
_journal_page_first o1472
_journal_page_last o1474
_journal_paper_doi 10.1107/S1600536805012328
_journal_volume 61
_journal_year 2005
_chemical_formula_iupac 'C7 H12 O6'
_chemical_formula_moiety 'C7 H12 O6'
_chemical_formula_sum 'C7 H12 O6'
_chemical_formula_weight 192.17
_chemical_name_systematic
;
2-C-Methyl-D-allono-1,4-lactone
;
_space_group_IT_number 4
_symmetry_cell_setting monoclinic
_symmetry_space_group_name_Hall 'P 2yb'
_symmetry_space_group_name_H-M 'P 1 21 1'
_atom_sites_solution_hydrogens geom
_atom_sites_solution_primary direct
_audit_creation_method CRYSTALS_ver_12.51
_cell_angle_alpha 90
_cell_angle_beta 98.501(5)
_cell_angle_gamma 90
_cell_formula_units_Z 2
_cell_length_a 6.1521(5)
_cell_length_b 7.5495(7)
_cell_length_c 9.3055(8)
_cell_measurement_reflns_used 1283
_cell_measurement_temperature 190
_cell_measurement_theta_max 27
_cell_measurement_theta_min 5
_cell_volume 427.45(6)
_computing_cell_refinement 'DENZO/SCALEPACK (Otwinowski & Minor, 1997)'
_computing_data_collection 'COLLECT (Nonius, 1997)'
_computing_data_reduction DENZO/SCALEPACK
_computing_molecular_graphics 'CAMERON (Watkin et al., 1996)'
_computing_publication_material CRYSTALS
_computing_structure_refinement 'CRYSTALS (Betteridge et al., 2003)'
_computing_structure_solution 'SIR92 (Altomare et al., 1994)'
_diffrn_ambient_temperature 190
_diffrn_measured_fraction_theta_full 0.985
_diffrn_measured_fraction_theta_max 0.970
_diffrn_measurement_device_type 'Nonius KappaCCD'
_diffrn_measurement_method \w
_diffrn_radiation_monochromator graphite
_diffrn_radiation_type 'Mo K\a'
_diffrn_radiation_wavelength 0.71073
_diffrn_reflns_av_R_equivalents 0.026
_diffrn_reflns_limit_h_max 7
_diffrn_reflns_limit_h_min -7
_diffrn_reflns_limit_k_max 8
_diffrn_reflns_limit_k_min -9
_diffrn_reflns_limit_l_max 12
_diffrn_reflns_limit_l_min -11
_diffrn_reflns_number 2940
_diffrn_reflns_theta_full 25.060
_diffrn_reflns_theta_max 27.538
_diffrn_reflns_theta_min 5.189
_diffrn_standards_number 0
_exptl_absorpt_coefficient_mu 0.132
_exptl_absorpt_correction_type none
_exptl_crystal_colour colourless
_exptl_crystal_density_diffrn 1.493
_exptl_crystal_description block
_exptl_crystal_F_000 204
_exptl_crystal_size_max 0.20
_exptl_crystal_size_mid 0.10
_exptl_crystal_size_min 0.10
_refine_diff_density_max 0.27
_refine_diff_density_min -0.22
_refine_ls_extinction_method None
_refine_ls_goodness_of_fit_ref 1.0450
_refine_ls_hydrogen_treatment constr
_refine_ls_matrix_type full
_refine_ls_number_parameters 118
_refine_ls_number_reflns 1025
_refine_ls_number_restraints 1
_refine_ls_R_factor_all 0.0418
_refine_ls_R_factor_gt 0.0370
_refine_ls_shift/su_max 0.000076
_refine_ls_structure_factor_coef Fsqd
_refine_ls_weighting_details 'w = 1/[\s^2^(F^2^) + (0.04P)^2^], where P = [max(Fo^2^,0) + 2Fc^2^]/3'
_refine_ls_weighting_scheme calc
_refine_ls_wR_factor_all 0.0919
_refine_ls_wR_factor_gt 0.0886
_refine_ls_wR_factor_ref 0.0919
_reflns_number_gt 905
_reflns_number_total 1025
_reflns_threshold_expression I>2\s(I)
_cod_data_source_file cf6418.cif
_cod_data_source_block 4
_cod_original_sg_symbol_H-M 'P 21'
_cod_database_code 2205662
_cod_database_fobs_code 2205662

loop_
_symmetry_equiv_pos_as_xyz
x,y,z
-x,y+1/2,-z

loop_
_atom_site_label
_atom_site_fract_x
_atom_site_fract_y
_atom_site_fract_z
_atom_site_U_iso_or_equiv
_atom_site_adp_type
_atom_site_occupancy
_atom_site_type_symbol
C1 -0.0984(3) 0.3222(3) 0.2531(2) 0.0320 Uani 1.0000 C
C2 -0.1385(4) 0.5174(3) 0.2177(2) 0.0296 Uani 1.0000 C
C3 0.0955(3) 0.5864(3) 0.2218(2) 0.0290 Uani 1.0000 C
C4 0.1288(3) 0.7823(3) 0.2541(2) 0.0304 Uani 1.0000 C
C5 0.3673(3) 0.8415(3) 0.2636(3) 0.0357 Uani 1.0000 C
O6 0.4517(2) 0.8076(2) 0.13170(17) 0.0386 Uani 1.0000 O
O7 -0.0091(3) 0.8810(2) 0.14479(17) 0.0312 Uani 1.0000 O
O8 0.2203(2) 0.4860(2) 0.34013(17) 0.0345 Uani 1.0000 O
C9 0.1124(3) 0.3352(3) 0.3624(2) 0.0324 Uani 1.0000 C
O10 0.1853(3) 0.2291(3) 0.45428(18) 0.0440 Uani 1.0000 O
O11 -0.2766(2) 0.5436(2) 0.08380(15) 0.0339 Uani 1.0000 O
O12 -0.0337(3) 0.2406(2) 0.12701(17) 0.0373 Uani 1.0000 O
C13 -0.2852(4) 0.2248(4) 0.3069(3) 0.0449 Uani 1.0000 C
H21 -0.1993 0.5739 0.2957 0.0336 Uiso 1.0000 H
H31 0.1497 0.5606 0.1295 0.0337 Uiso 1.0000 H
H41 0.0760 0.8081 0.3461 0.0353 Uiso 1.0000 H
H51 0.3799 0.9682 0.2861 0.0430 Uiso 1.0000 H
H52 0.4571 0.7735 0.3426 0.0409 Uiso 1.0000 H
H131 -0.2364 0.1024 0.3341 0.0549 Uiso 1.0000 H
H132 -0.3180 0.2916 0.3959 0.0531 Uiso 1.0000 H
H133 -0.4211 0.2216 0.2324 0.0543 Uiso 1.0000 H
H4 -0.0218 0.1243 0.1329 0.0585 Uiso 1.0000 H
H6 -0.3733 0.6401 0.0949 0.0487 Uiso 1.0000 H
H8 0.3924 0.8804 0.0718 0.0768 Uiso 1.0000 H
H14 0.0116 0.8276 0.0546 0.0746 Uiso 1.0000 H

loop_
_atom_site_aniso_label
_atom_site_aniso_U_11
_atom_site_aniso_U_22
_atom_site_aniso_U_33
_atom_site_aniso_U_12
_atom_site_aniso_U_13
_atom_site_aniso_U_23
C1 0.0369(11) 0.0294(12) 0.0292(10) -0.0010(10) 0.0033(8) 0.0017(10)
C2 0.0316(10) 0.0281(13) 0.0281(10) -0.0016(9) 0.0013(8) -0.0015(9)
C3 0.0320(11) 0.0250(12) 0.0296(10) 0.0002(9) 0.0030(8) 0.0013(9)
C4 0.0349(11) 0.0269(12) 0.0290(10) -0.0001(9) 0.0031(8) 0.0004(8)
C5 0.0342(11) 0.0322(12) 0.0394(11) -0.0033(10) 0.0015(9) -0.0013(10)
O6 0.0329(8) 0.0388(10) 0.0449(9) 0.0061(8) 0.0085(7) 0.0091(8)
O7 0.0344(7) 0.0237(8) 0.0345(8) 0.0016(6) 0.0020(6) 0.0003(7)
O8 0.0342(8) 0.0295(9) 0.0381(8) 0.0004(7) -0.0006(7) 0.0044(7)
C9 0.0351(11) 0.0317(12) 0.0305(11) 0.0008(10) 0.0055(8) 0.0029(9)
O10 0.0488(9) 0.0425(11) 0.0396(9) 0.0022(9) 0.0025(7) 0.0134(8)
O11 0.0378(8) 0.0290(9) 0.0324(7) 0.0044(7) -0.0036(6) -0.0028(7)
O12 0.0527(10) 0.0240(8) 0.0354(9) 0.0027(8) 0.0070(7) -0.0009(7)
C13 0.0451(13) 0.0413(15) 0.0475(14) -0.0076(12) 0.0043(11) 0.0082(12)

loop_
_atom_type_symbol
_atom_type_scat_dispersion_real
_atom_type_scat_dispersion_imag
_atom_type_scat_source
C 0.0033 0.0016 'International Tables Vol C 4.2.6.8 and 6.1.1.4'
H 0.0000 0.0000 'International Tables Vol C 4.2.6.8 and 6.1.1.4'
O 0.0106 0.0060 'International Tables Vol C 4.2.6.8 and 6.1.1.4'

loop_
_geom_angle_atom_site_label_1
_geom_angle_atom_site_label_2
_geom_angle_atom_site_label_3
_geom_angle
_geom_angle_publ_flag
C2 C1 C9 100.2(2) no
C2 C1 O12 107.2(2) no
C9 C1 O12 105.2(2) no
C2 C1 C13 115.8(2) no
C9 C1 C13 115.0(2) no
O12 C1 C13 112.3(2) no
C1 C2 C3 101.7(2) no
C1 C2 O11 112.5(2) no
C3 C2 O11 114.6(2) no
C1 C2 H21 109.5 no
C3 C2 H21 107.5 no
O11 C2 H21 110.6 no
C2 C3 C4 115.9(2) no
C2 C3 O8 103.3(2) no
C4 C3 O8 108.5(2) no
C2 C3 H31 110.5 no
C4 C3 H31 108.2 no
O8 C3 H31 110.3 no
C3 C4 C5 113.5(2) no
C3 C4 O7 108.5(2) no
C5 C4 O7 110.6(2) no
C3 C4 H41 108.4 no
C5 C4 H41 109.4 no
O7 C4 H41 106.2 no
C4 C5 O6 111.6(2) no
C4 C5 H51 110.1 no
O6 C5 H51 109.4 no
C4 C5 H52 108.4 no
O6 C5 H52 108.1 no
H51 C5 H52 109.2 no
C5 O6 H8 106.3 no
C4 O7 H14 105.2 no
C3 O8 C9 109.8(2) no
C1 C9 O8 109.9(2) no
C1 C9 O10 128.2(2) no
O8 C9 O10 121.9(2) no
C2 O11 H6 108.3 no
C1 O12 H4 114.0 no
C1 C13 H131 108.7 no
C1 C13 H132 106.3 no
H131 C13 H132 110.1 no
C1 C13 H133 112.3 no
H131 C13 H133 110.1 no
H132 C13 H133 109.2 no

loop_
_geom_bond_atom_site_label_1
_geom_bond_atom_site_label_2
_geom_bond_distance
_geom_bond_publ_flag
C1 C2 1.522(3) no
C1 C9 1.528(3) no
C1 O12 1.432(3) no
C1 C13 1.511(4) no
C2 C3 1.526(3) no
C2 O11 1.415(2) no
C2 H21 0.964 no
C3 C4 1.517(3) no
C3 O8 1.459(2) no
C3 H31 0.986 no
C4 C5 1.524(3) no
C4 O7 1.433(3) no
C4 H41 0.979 no
C5 O6 1.425(3) no
C5 H51 0.980 no
C5 H52 0.994 no
O6 H8 0.828 no
O7 H14 0.956 no
O8 C9 1.349(3) no
C9 O10 1.208(3) no
O11 H6 0.956 no
O12 H4 0.882 no
C13 H131 0.993 no
C13 H132 1.015 no
C13 H133 1.004 no

loop_
_geom_hbond_atom_site_label_D
_geom_hbond_atom_site_label_H
_geom_hbond_atom_site_label_A
_geom_hbond_site_symmetry_A
_geom_hbond_distance_DH
_geom_hbond_distance_HA
_geom_hbond_distance_DA
_geom_hbond_angle_DHA
_geom_hbond_publ_flag
O12 H4 O7 1_545 0.88 1.84 2.723(2) 178 yes
O11 H6 O6 1_455 0.96 1.73 2.681(2) 175 yes
O6 H8 O11 2_555 0.83 1.95 2.778(2) 174 yes
O7 H14 O12 2_555 0.96 1.84 2.791(2) 175 yes

loop_
_cod_related_entry_id
_cod_related_entry_database
_cod_related_entry_code
1 ChemSpider 21173442
